data_7216620
loop_
_publ_author_name
'Paul, Mithun'
'Dastidar, Parthasarathi'

_publ_section_title
;
 Coordination polymers derived from pyridyl carboxylate ligands having an
 amide backbone: an attempt towards the selective separation of CuIIcation
 following in situ crystallization under competitive conditions
;
_journal_issue 33
_journal_name_full CrystEngComm
_journal_page_first 7815
_journal_paper_doi 10.1039/C4CE00733F
_journal_volume 16
_journal_year 2014
_chemical_formula_moiety 'C26 H26 Cu N4 O10'
_chemical_formula_sum 'C26 H26 Cu N4 O10'
_chemical_formula_weight 618.05
_chemical_name_systematic
; 
 ? 
;
_space_group_IT_number 14
_symmetry_cell_setting monoclinic
_symmetry_space_group_name_Hall '-P 2yn'
_symmetry_space_group_name_H-M 'P 1 21/n 1'
_atom_sites_solution_hydrogens geom
_atom_sites_solution_primary direct
_atom_sites_solution_secondary difmap
_audit_creation_method SHELXL-97
_cell_angle_alpha 90.00
_cell_angle_beta 90.626(12)
_cell_angle_gamma 90.00
_cell_formula_units_Z 2
_cell_length_a 7.943(3)
_cell_length_b 12.822(5)
_cell_length_c 13.509(5)
_cell_measurement_temperature 296(2)
_cell_volume 1375.7(9)
_computing_cell_refinement 'Bruker Apex II'
_computing_data_collection 'Bruker Apex II'
_computing_data_reduction SAINT
_computing_molecular_graphics 'Mercury 3.1'
_computing_publication_material SHELXTL-97
_computing_structure_refinement 'SHELXL-97 (Sheldrick, 2008)'
_computing_structure_solution 'SHELXS-97 (Sheldrick, 2008)'
_diffrn_ambient_temperature 296(2)
_diffrn_detector_area_resol_mean 3
_diffrn_measured_fraction_theta_full 0.998
_diffrn_measured_fraction_theta_max 0.929
_diffrn_measurement_device_type 'Bruker Apex II'
_diffrn_measurement_method 'phi-omega scan'
_diffrn_radiation_monochromator graphite
_diffrn_radiation_source 'fine-focus sealed tube'
_diffrn_radiation_type MoK\a
_diffrn_radiation_wavelength 0.71073
_diffrn_reflns_av_R_equivalents 0.0447
_diffrn_reflns_av_sigmaI/netI 0.0569
_diffrn_reflns_limit_h_max 11
_diffrn_reflns_limit_h_min -11
_diffrn_reflns_limit_k_max 19
_diffrn_reflns_limit_k_min -18
_diffrn_reflns_limit_l_max 19
_diffrn_reflns_limit_l_min -17
_diffrn_reflns_number 20886
_diffrn_reflns_theta_full 27.50
_diffrn_reflns_theta_max 32.31
_diffrn_reflns_theta_min 2.19
_exptl_absorpt_coefficient_mu 0.858
_exptl_absorpt_correction_T_max 0.9584
_exptl_absorpt_correction_T_min 0.7952
_exptl_absorpt_correction_type multi-scan
_exptl_absorpt_process_details sadabs
_exptl_crystal_colour GREEN
_exptl_crystal_density_diffrn 1.492
_exptl_crystal_density_method 'not measured'
_exptl_crystal_description plate
_exptl_crystal_F_000 638
_exptl_crystal_size_max 0.28
_exptl_crystal_size_mid 0.08
_exptl_crystal_size_min 0.05
_refine_diff_density_max 0.599
_refine_diff_density_min -0.468
_refine_diff_density_rms 0.099
_refine_ls_extinction_method none
_refine_ls_goodness_of_fit_ref 1.076
_refine_ls_hydrogen_treatment mixed
_refine_ls_matrix_type full
_refine_ls_number_parameters 199
_refine_ls_number_reflns 4556
_refine_ls_number_restraints 0
_refine_ls_restrained_S_all 1.076
_refine_ls_R_factor_all 0.0980
_refine_ls_R_factor_gt 0.0456
_refine_ls_shift/su_max 0.000
_refine_ls_shift/su_mean 0.000
_refine_ls_structure_factor_coef Fsqd
_refine_ls_weighting_details 'calc w=1/[\s^2^(Fo^2^)+(0.0660P)^2^+0.2050P] where P=(Fo^2^+2Fc^2^)/3'
_refine_ls_weighting_scheme calc
_refine_ls_wR_factor_gt 0.1069
_refine_ls_wR_factor_ref 0.1362
_reflns_number_gt 2825
_reflns_number_total 4556
_reflns_threshold_expression >2sigma(I)
_cod_data_source_file c4ce00733f2.cif
_cod_data_source_block cp1a
_cod_depositor_comments
;
The following automatic conversions were performed:

'_symmetry_cell_setting' value 'MONOCLINIC' changed to 'monoclinic'
according to
/usr/data/users/saulius/crontab/automatic-downloads/rss-feeds/RSC/lib/dictionaries/cif_core.dic
dictionary named 'cif_core.dic' version 2.4.2 from 2011-04-26.

Automatic conversion script
Id: cif_fix_values 2281 2013-09-26 08:29:07Z andrius 

 Adding full bibliography for 7216620--7216632.cif.
;
_cod_original_cell_volume 1375.8(9)
_cod_original_sg_symbol_Hall -P2yn
_cod_original_sg_symbol_H-M P21/n
_cod_database_code 7216620

loop_
_symmetry_equiv_pos_as_xyz
'x, y, z'
'-x+1/2, y+1/2, -z+1/2'
'-x, -y, -z'
'x-1/2, -y-1/2, z-1/2'

loop_
_atom_site_label
_atom_site_type_symbol
_atom_site_fract_x
_atom_site_fract_y
_atom_site_fract_z
_atom_site_U_iso_or_equiv
_atom_site_adp_type
_atom_site_occupancy
_atom_site_symmetry_multiplicity
_atom_site_calc_flag
_atom_site_refinement_flags
C1 C 0.1949(4) 0.51656(18) 0.3711(2) 0.0375(6) Uani 1 1 d .
H1 H 0.2051 0.4444 0.3677 0.045 Uiso 1 1 calc R
C2 C 0.0737(4) 0.5650(2) 0.3145(2) 0.0508(8) Uani 1 1 d .
H2 H 0.0019 0.5258 0.2744 0.061 Uiso 1 1 calc R
C3 C 0.0585(3) 0.6724(2) 0.3170(2) 0.0411(6) Uani 1 1 d .
H3 H -0.0192 0.7065 0.2765 0.049 Uiso 1 1 calc R
C4 C 0.1616(3) 0.72813(17) 0.38128(16) 0.0267(5) Uani 1 1 d .
C5 C 0.2789(3) 0.67358(17) 0.43726(16) 0.0253(5) Uani 1 1 d .
H5 H 0.3470 0.7107 0.4812 0.030 Uiso 1 1 calc R
C6 C 0.1570(3) 0.84480(18) 0.38296(18) 0.0299(5) Uani 1 1 d .
C7 C 0.2247(3) 0.99495(17) 0.49211(18) 0.0289(5) Uani 1 1 d .
C8 C 0.2092(4) 1.0746(2) 0.4237(2) 0.0471(7) Uani 1 1 d .
H8 H 0.1728 1.0604 0.3595 0.057 Uiso 1 1 calc R
C9 C 0.2479(4) 1.1755(2) 0.4513(2) 0.0469(7) Uani 1 1 d .
H9 H 0.2415 1.2281 0.4040 0.056 Uiso 1 1 calc R
C10 C 0.2960(3) 1.20078(17) 0.54666(17) 0.0287(5) Uani 1 1 d .
C11 C 0.3053(4) 1.1210(2) 0.6146(2) 0.0474(7) Uani 1 1 d .
H11 H 0.3354 1.1358 0.6798 0.057 Uiso 1 1 calc R
C12 C 0.2707(5) 1.01973(19) 0.5877(2) 0.0462(7) Uani 1 1 d .
H12 H 0.2784 0.9671 0.6349 0.055 Uiso 1 1 calc R
C13 C 0.3397(3) 1.31083(18) 0.57474(18) 0.0289(5) Uani 1 1 d .
N1 N 0.2997(2) 0.57017(14) 0.43151(14) 0.0260(4) Uani 1 1 d .
N2 N 0.1960(3) 0.88896(16) 0.47031(17) 0.0313(5) Uani 1 1 d .
H6 H 0.196(4) 0.856(2) 0.514(2) 0.037(9) Uiso 1 1 d .
O1 O 0.1251(3) 0.89336(15) 0.30674(14) 0.0472(5) Uani 1 1 d .
O2 O 0.3699(2) 1.37129(12) 0.50199(12) 0.0318(4) Uani 1 1 d .
O3 O 0.3493(3) 1.33725(14) 0.66350(13) 0.0427(5) Uani 1 1 d .
O4 O 0.2015(5) 0.7554(2) 0.64650(19) 0.0702(9) Uani 1 1 d .
H4A H 0.176(5) 0.770(3) 0.697(3) 0.067(12) Uiso 1 1 d .
H4B H 0.232(6) 0.706(4) 0.647(3) 0.085(16) Uiso 1 1 d .
O5 O 0.3805(2) 0.55401(14) 0.66334(13) 0.0413(4) Uani 1 1 d .
Cu1 Cu 0.5000 0.5000 0.5000 0.02429(13) Uani 1 2 d S

loop_
_atom_site_aniso_label
_atom_site_aniso_U_11
_atom_site_aniso_U_22
_atom_site_aniso_U_33
_atom_site_aniso_U_23
_atom_site_aniso_U_13
_atom_site_aniso_U_12
C1 0.0506(15) 0.0172(12) 0.0444(15) -0.0065(10) -0.0135(12) 0.0000(10)
C2 0.0600(17) 0.0296(14) 0.0621(19) -0.0118(13) -0.0322(15) 0.0005(13)
C3 0.0465(15) 0.0296(13) 0.0467(15) -0.0021(12) -0.0210(12) 0.0039(11)
C4 0.0317(11) 0.0204(11) 0.0279(11) 0.0017(9) -0.0024(9) 0.0015(9)
C5 0.0323(11) 0.0183(10) 0.0253(11) -0.0032(9) -0.0030(9) 0.0003(9)
C6 0.0349(12) 0.0204(11) 0.0342(12) 0.0010(9) -0.0053(10) 0.0016(9)
C7 0.0360(11) 0.0170(10) 0.0337(12) 0.0003(9) 0.0016(9) 0.0004(9)
C8 0.081(2) 0.0231(13) 0.0368(14) 0.0044(11) -0.0179(14) -0.0070(13)
C9 0.080(2) 0.0224(13) 0.0379(14) 0.0078(11) -0.0113(14) -0.0078(13)
C10 0.0357(12) 0.0177(10) 0.0326(12) 0.0018(9) 0.0023(10) -0.0020(9)
C11 0.089(2) 0.0238(13) 0.0293(13) -0.0010(10) -0.0042(14) -0.0078(14)
C12 0.090(2) 0.0188(12) 0.0300(13) 0.0037(10) -0.0019(14) -0.0052(12)
C13 0.0319(11) 0.0208(11) 0.0339(12) -0.0001(10) -0.0004(9) -0.0007(9)
N1 0.0347(10) 0.0171(9) 0.0262(9) -0.0009(7) -0.0036(8) 0.0015(7)
N2 0.0480(12) 0.0168(10) 0.0292(11) 0.0030(8) -0.0009(9) 0.0004(9)
O1 0.0743(13) 0.0273(9) 0.0396(10) 0.0069(8) -0.0210(10) 0.0011(9)
O2 0.0418(9) 0.0179(8) 0.0357(9) 0.0060(7) -0.0073(7) -0.0072(7)
O3 0.0673(13) 0.0261(9) 0.0348(10) -0.0023(8) 0.0047(9) -0.0109(9)
O4 0.137(3) 0.0428(15) 0.0312(12) 0.0060(11) 0.0104(14) 0.0261(16)
O5 0.0563(11) 0.0343(10) 0.0332(10) -0.0054(8) -0.0051(8) -0.0005(9)
Cu1 0.0324(2) 0.01281(18) 0.0275(2) 0.00257(15) -0.00508(14) -0.00112(15)

loop_
_atom_type_symbol
_atom_type_description
_atom_type_scat_dispersion_real
_atom_type_scat_dispersion_imag
_atom_type_scat_source
C C 0.0033 0.0016 'International Tables Vol C Tables 4.2.6.8 and 6.1.1.4'
H H 0.0000 0.0000 'International Tables Vol C Tables 4.2.6.8 and 6.1.1.4'
N N 0.0061 0.0033 'International Tables Vol C Tables 4.2.6.8 and 6.1.1.4'
O O 0.0106 0.0060 'International Tables Vol C Tables 4.2.6.8 and 6.1.1.4'
Cu Cu 0.3201 1.2651 'International Tables Vol C Tables 4.2.6.8 and 6.1.1.4'

loop_
_geom_angle_atom_site_label_1
_geom_angle_atom_site_label_2
_geom_angle_atom_site_label_3
_geom_angle
_geom_angle_site_symmetry_1
_geom_angle_site_symmetry_3
N1 C1 C2 122.1(2) . .
C1 C2 C3 119.9(2) . .
C2 C3 C4 118.6(2) . .
C5 C4 C3 118.2(2) . .
C5 C4 C6 120.9(2) . .
C3 C4 C6 120.7(2) . .
N1 C5 C4 123.5(2) . .
O1 C6 N2 124.5(2) . .
O1 C6 C4 120.0(2) . .
N2 C6 C4 115.4(2) . .
C12 C7 C8 118.5(2) . .
C12 C7 N2 117.4(2) . .
C8 C7 N2 124.1(2) . .
C9 C8 C7 119.6(3) . .
C8 C9 C10 122.1(2) . .
C11 C10 C9 117.4(2) . .
C11 C10 C13 121.3(2) . .
C9 C10 C13 121.2(2) . .
C12 C11 C10 121.1(2) . .
C11 C12 C7 121.1(2) . .
O3 C13 O2 124.4(2) . .
O3 C13 C10 120.7(2) . .
O2 C13 C10 114.9(2) . .
C5 N1 C1 117.67(19) . .
C5 N1 Cu1 120.43(15) . .
C1 N1 Cu1 121.54(16) . .
C6 N2 C7 128.8(2) . .
C13 O2 Cu1 129.02(15) . 1_565
O2 Cu1 O2 180.0 3_676 1_545
O2 Cu1 N1 91.79(7) 3_676 .
O2 Cu1 N1 88.21(7) 1_545 .
O2 Cu1 N1 88.21(7) 3_676 3_666
O2 Cu1 N1 91.79(7) 1_545 3_666
N1 Cu1 N1 180.0 . 3_666

loop_
_geom_bond_atom_site_label_1
_geom_bond_atom_site_label_2
_geom_bond_distance
_geom_bond_site_symmetry_2
C1 N1 1.348(3) .
C1 C2 1.372(4) .
C2 C3 1.383(4) .
C3 C4 1.385(3) .
C4 C5 1.383(3) .
C4 C6 1.496(3) .
C5 N1 1.339(3) .
C6 O1 1.227(3) .
C6 N2 1.342(3) .
C7 C12 1.375(4) .
C7 C8 1.382(3) .
C7 N2 1.409(3) .
C8 C9 1.379(4) .
C9 C10 1.378(4) .
C10 C11 1.376(3) .
C10 C13 1.501(3) .
C11 C12 1.375(4) .
C13 O3 1.248(3) .
C13 O2 1.277(3) .
N1 Cu1 2.0407(19) .
O2 Cu1 1.9474(16) 1_565
Cu1 O2 1.9474(16) 3_676
Cu1 O2 1.9474(16) 1_545
Cu1 N1 2.0407(19) 3_666

loop_
_geom_hbond_atom_site_label_D
_geom_hbond_atom_site_label_H
_geom_hbond_atom_site_label_A
_geom_hbond_distance_DH
_geom_hbond_distance_HA
_geom_hbond_distance_DA
_geom_hbond_angle_DHA
_geom_hbond_site_symmetry_A
O4 H4B O5 0.68(4) 2.29(5) 2.956(4) 168(5) 1
O4 H4A O3 0.74(4) 2.08(4) 2.806(3) 166(4) 2_546
N2 H6 O4 0.73(3) 2.21(3) 2.932(3) 179(3) 1
